data_4321242
loop_
_publ_author_name
'M. Hashimoto'
'M. Takata'
'A. Yagasaki'

_publ_section_title
;
 Reactivity of Organometallic Molybdate toward Lanthanide Cations.
 Synthesis and Structure of Polynuclear Lanthanide-Molybdate Complexes
;
_journal_name_full 'Inorganic Chemistry'
_journal_page_first 3712
_journal_page_last 3714
_journal_paper_doi 10.1021/ic991221c
_journal_volume 39
_journal_year 2000
_chemical_formula_sum 'C28 H66 Ce3 Mo2 N7 O38'
_chemical_formula_weight 1721.12
_chemical_name_common (Ce6Mo4)(Ce3Mo2)2_ion_pair
_chemical_name_systematic
; 
 ? 
;
_space_group_IT_number 2
_symmetry_cell_setting triclinic
_symmetry_space_group_name_Hall '-P 1'
_symmetry_space_group_name_H-M 'P -1'
_atom_sites_solution_hydrogens geom
_atom_sites_solution_primary direct
_atom_sites_solution_secondary difmap
_audit_creation_method SHELXL-97
_cell_angle_alpha 97.65(4)
_cell_angle_beta 102.75(3)
_cell_angle_gamma 102.52(4)
_cell_formula_units_Z 4
_cell_length_a 21.387(6)
_cell_length_b 30.37(2)
_cell_length_c 12.441(6)
_cell_measurement_reflns_used 25
_cell_measurement_temperature 296(2)
_cell_measurement_theta_max 17.12
_cell_measurement_theta_min 15.40
_cell_volume 7554(7)
_computing_cell_refinement TEXSAN
_computing_data_collection TEXSAN
_computing_data_reduction TEXSAN
_computing_molecular_graphics ORTEPII
_computing_structure_refinement 'SHELXL-97 (Sheldrick, 1997)'
_computing_structure_solution 'SHELXS-97 (Sheldrick, 1990)'
_diffrn_ambient_temperature 296(2)
_diffrn_measured_fraction_theta_full 0.999
_diffrn_measured_fraction_theta_max 0.999
_diffrn_measurement_device_type 'RIGAKU AFC-5R'
_diffrn_measurement_method \w
_diffrn_radiation_monochromator graphite
_diffrn_radiation_source 'normal focus rotating anode'
_diffrn_radiation_type MoK\a
_diffrn_radiation_wavelength 0.71069
_diffrn_reflns_av_R_equivalents 0.0000
_diffrn_reflns_av_sigmaI/netI 0.2875
_diffrn_reflns_limit_h_max 25
_diffrn_reflns_limit_h_min -24
_diffrn_reflns_limit_k_max 0
_diffrn_reflns_limit_k_min -36
_diffrn_reflns_limit_l_max 14
_diffrn_reflns_limit_l_min -14
_diffrn_reflns_number 26589
_diffrn_reflns_theta_full 25.00
_diffrn_reflns_theta_max 25.00
_diffrn_reflns_theta_min 2.51
_diffrn_standards_decay_% -12.5,1.8,-4.8
_diffrn_standards_interval_count 200
_diffrn_standards_number 3
_exptl_absorpt_coefficient_mu 2.173
_exptl_absorpt_correction_T_max 1.0000
_exptl_absorpt_correction_T_min 0.7915
_exptl_absorpt_correction_type psi-scan
_exptl_crystal_colour yellow
_exptl_crystal_density_diffrn 1.513
_exptl_crystal_density_meas ?
_exptl_crystal_density_method 'not measured'
_exptl_crystal_description plate
_exptl_crystal_F_000 3380
_exptl_crystal_size_max 0.50
_exptl_crystal_size_mid 0.40
_exptl_crystal_size_min 0.08
_refine_diff_density_max 2.955
_refine_diff_density_min -1.419
_refine_diff_density_rms 0.260
_refine_ls_extinction_coef 0.00036(9)
_refine_ls_extinction_expression Fc^*^=kFc[1+0.001xFc^2^\l^3^/sin(2\q)]^-1/4^
_refine_ls_extinction_method SHELXL
_refine_ls_goodness_of_fit_ref 1.023
_refine_ls_hydrogen_treatment mixed
_refine_ls_matrix_type full
_refine_ls_number_parameters 1262
_refine_ls_number_reflns 26589
_refine_ls_number_restraints 0
_refine_ls_restrained_S_all 1.023
_refine_ls_R_factor_all 0.2693
_refine_ls_R_factor_gt 0.0936
_refine_ls_shift/su_max 0.090
_refine_ls_shift/su_mean 0.005
_refine_ls_structure_factor_coef Fsqd
_refine_ls_weighting_details 'w=1/[\s^2^(Fo^2^)+(0.1300P)^2^+0.0000P] where P=(Fo^2^+2Fc^2^)/3'
_refine_ls_weighting_scheme calc
_refine_ls_wR_factor_gt 0.2346
_refine_ls_wR_factor_ref 0.3050
_reflns_number_gt 9874
_reflns_number_total 26589
_reflns_threshold_expression >2sigma(I)
_cod_data_source_file ic991221c_3.cif
_cod_data_source_block yagcm1b
_cod_depositor_comments
;
The following automatic conversions were performed:

'_exptl_crystal_density_meas' value 'not measured' was changed to '?'
- the value is perceived as not measured.

Automatic conversion script
Id: cif_fix_values 3008 2015-01-20 13:52:24Z robertas 

The following automatic conversions were performed:

'_refine_ls_weighting_scheme' value 'calc
w=1/[\s^2^(Fo^2^)+(0.1300P)^2^+0.0000P] where P=(Fo^2^+2Fc^2^)/3' was
changed to 'calc'. New tag '_refine_ls_weighting_details' was
created. The value of the new tag was set to
'w=1/[\s^2^(Fo^2^)+(0.1300P)^2^+0.0000P] where P=(Fo^2^+2Fc^2^)/3'.

Automatic conversion script
Id: cif_fix_values 3143 2015-03-26 13:38:13Z robertas 
;
_cod_original_cell_volume 7554(6)
_cod_database_code 4321242

loop_
_symmetry_equiv_pos_as_xyz
'x, y, z'
'-x, -y, -z'

loop_
_atom_site_label
_atom_site_type_symbol
_atom_site_fract_x
_atom_site_fract_y
_atom_site_fract_z
_atom_site_U_iso_or_equiv
_atom_site_adp_type
_atom_site_occupancy
_atom_site_calc_flag
_atom_site_refinement_flags
_atom_site_disorder_assembly
_atom_site_disorder_group
Ce1 Ce 0.27025(6) 0.26638(5) 0.36165(10) 0.0435(4) Uani 1 d . . .
Ce2 Ce 0.49827(6) 0.22213(5) 0.46409(10) 0.0444(4) Uani 1 d . . .
Ce3 Ce 0.51598(7) 0.42795(5) 0.51648(12) 0.0539(4) Uani 1 d . . .
Mo1 Mo 0.44024(10) 0.31141(8) 0.27072(15) 0.0449(6) Uani 1 d . . .
Mo2 Mo 0.42699(10) 0.31701(8) 0.63397(15) 0.0433(5) Uani 1 d . . .
O11 O 0.3574(7) 0.2982(6) 0.2823(12) 0.053(4) Uani 1 d . . .
O12 O 0.4768(7) 0.2693(5) 0.3310(11) 0.044(4) Uani 1 d . . .
O13 O 0.4802(9) 0.3640(6) 0.3605(12) 0.061(5) Uani 1 d . . .
O21 O 0.3482(7) 0.3008(6) 0.5360(11) 0.056(5) Uani 1 d . . .
O22 O 0.4676(7) 0.2776(5) 0.5905(11) 0.054(4) Uani 1 d . . .
O23 O 0.4688(9) 0.3702(6) 0.6085(12) 0.061(5) Uani 1 d . . .
N1A N 0.3427(9) 0.1944(7) 0.4513(16) 0.048(5) Uani 1 d . . .
O1A O 0.3656(7) 0.2217(6) 0.3904(12) 0.049(4) Uani 1 d . . .
O1B O 0.2848(7) 0.1941(6) 0.4589(13) 0.060(5) Uani 1 d . . .
O1C O 0.3769(8) 0.1725(6) 0.4988(13) 0.061(5) Uani 1 d . . .
N2A N 0.2451(12) 0.3580(10) 0.443(3) 0.081(8) Uani 1 d . . .
O2A O 0.2823(8) 0.3529(6) 0.3779(15) 0.065(5) Uani 1 d . . .
O2B O 0.2165(9) 0.3228(8) 0.4665(18) 0.085(6) Uani 1 d . . .
O2C O 0.2418(14) 0.3958(8) 0.472(2) 0.132(11) Uani 1 d . . .
N3A N 0.6126(14) 0.1899(12) 0.386(2) 0.093(9) Uani 1 d . . .
O3A O 0.5824(9) 0.2151(8) 0.3373(16) 0.079(6) Uani 1 d . . .
O3B O 0.5910(11) 0.1765(9) 0.464(2) 0.105(8) Uani 1 d . . .
O3C O 0.6515(12) 0.1724(10) 0.3550(19) 0.122(10) Uani 1 d . . .
N4A N 0.6234(11) 0.2910(9) 0.6152(19) 0.067(7) Uani 1 d . . .
O4A O 0.5920(8) 0.2973(7) 0.5218(15) 0.070(5) Uani 1 d . . .
O4B O 0.6004(10) 0.2518(7) 0.6367(17) 0.089(7) Uani 1 d . . .
O4C O 0.6715(11) 0.3197(9) 0.671(2) 0.142(12) Uani 1 d . . .
N5A N 0.6235(13) 0.4902(10) 0.709(3) 0.104(10) Uani 1 d . . .
O5A O 0.5821(12) 0.4545(8) 0.7264(17) 0.108(9) Uani 1 d . . .
O5B O 0.6174(12) 0.4958(8) 0.6063(18) 0.096(8) Uani 1 d . . .
O5C O 0.6573(18) 0.5236(12) 0.785(2) 0.22(2) Uani 1 d . . .
N6A N 0.556(2) 0.4963(11) 0.359(3) 0.130(16) Uani 1 d . . .
O6A O 0.5825(12) 0.4616(9) 0.3699(17) 0.105(8) Uani 1 d . . .
O6B O 0.4902(10) 0.5032(9) 0.5923(17) 0.082(7) Uani 1 d . . .
O6C O 0.576(2) 0.5216(11) 0.304(3) 0.22(2) Uani 1 d . . .
C10 C 0.5005(14) 0.3344(13) 0.1343(17) 0.074(10) Uani 1 d . . .
C11 C 0.4442(14) 0.3535(9) 0.1187(16) 0.050(7) Uani 1 d . . .
C12 C 0.3902(17) 0.3147(10) 0.0784(16) 0.069(10) Uani 1 d . . .
C13 C 0.4058(15) 0.2765(10) 0.0753(19) 0.060(8) Uani 1 d . . .
C14 C 0.4773(17) 0.2872(12) 0.1130(19) 0.071(9) Uani 1 d . . .
C15 C 0.5694(15) 0.3650(15) 0.180(3) 0.110(13) Uani 1 d . . .
C16 C 0.442(2) 0.4041(12) 0.139(3) 0.116(14) Uani 1 d . . .
C17 C 0.3173(16) 0.3148(16) 0.047(3) 0.125(16) Uani 1 d . . .
C18 C 0.3632(18) 0.2264(14) 0.046(3) 0.117(14) Uani 1 d . . .
C19 C 0.5226(19) 0.2528(15) 0.113(3) 0.118(14) Uani 1 d . . .
C20 C 0.4256(14) 0.2762(9) 0.7921(16) 0.054(7) Uani 1 d . . .
C21 C 0.3651(13) 0.2917(10) 0.767(2) 0.059(7) Uani 1 d . . .
C22 C 0.3833(16) 0.3427(11) 0.7827(18) 0.068(9) Uani 1 d . . .
C23 C 0.4554(16) 0.3580(12) 0.8287(17) 0.080(11) Uani 1 d . . .
C24 C 0.4806(17) 0.3159(12) 0.828(2) 0.076(9) Uani 1 d . . .
C25 C 0.432(2) 0.2311(10) 0.787(2) 0.095(12) Uani 1 d . . .
C26 C 0.486(2) 0.4129(14) 0.863(3) 0.16(2) Uani 1 d . . .
C27 C 0.5514(15) 0.3185(16) 0.862(3) 0.123(15) Uani 1 d . . .
C28 C 0.329(2) 0.3700(17) 0.760(3) 0.15(2) Uani 1 d . . .
C29 C 0.2944(13) 0.2588(11) 0.722(2) 0.079(10) Uani 1 d . . .
O1WA O 0.1708(7) 0.2258(6) 0.4169(15) 0.061(5) Uani 1 d . . .
O1WB O 0.2347(8) 0.1974(6) 0.2070(13) 0.063(5) Uani 1 d . . .
O1WC O 0.1810(9) 0.2781(6) 0.2047(15) 0.077(6) Uani 1 d . . .
O2WA O 0.4995(8) 0.1669(6) 0.6029(12) 0.058(5) Uani 1 d . . .
O2WB O 0.4459(8) 0.1525(6) 0.3139(13) 0.065(5) Uani 1 d . . .
O3WA O 0.6088(9) 0.3904(7) 0.5323(18) 0.085(6) Uani 1 d . . .
O3WB O 0.3987(9) 0.4234(7) 0.4283(18) 0.088(7) Uani 1 d . . .
Ce4 Ce -0.01561(6) -0.14221(5) 0.02900(10) 0.0442(4) Uani 1 d . . .
Ce5 Ce 0.27225(6) -0.14743(5) 0.21911(11) 0.0448(4) Uani 1 d . . .
Ce6 Ce 0.23414(6) 0.01808(5) 0.23640(10) 0.0418(4) Uani 1 d . . .
Mo3 Mo 0.13040(9) -0.09749(8) 0.32190(14) 0.0407(5) Uani 1 d . . .
Mo4 Mo 0.16768(9) -0.09432(8) -0.02268(14) 0.0395(5) Uani 1 d . . .
O34 O 0.0568(7) -0.1183(6) 0.2153(11) 0.058(5) Uani 1 d . . .
O35 O 0.1835(7) -0.1314(6) 0.2929(11) 0.051(4) Uani 1 d . . .
O36 O 0.1645(7) -0.0427(6) 0.3034(12) 0.052(4) Uani 1 d . . .
O44 O 0.0834(7) -0.1164(6) -0.0256(11) 0.053(5) Uani 1 d . . .
O45 O 0.2122(8) -0.1288(6) 0.0496(11) 0.059(5) Uani 1 d . . .
O46 O 0.1925(7) -0.0406(6) 0.0628(11) 0.052(4) Uani 1 d . . .
N11A N -0.0201(18) -0.0514(9) 0.132(3) 0.112(16) Uani 1 d . . .
O11A O -0.0663(9) -0.0872(7) 0.1297(15) 0.067(5) Uani 1 d . . .
O11B O 0.0159(10) -0.0559(9) 0.0770(16) 0.079(7) Uani 1 d . . .
O11C O -0.0183(11) -0.0201(11) 0.197(3) 0.127(9) Uani 1 d . . .
N12A N -0.0893(10) -0.1338(9) -0.2081(18) 0.057(6) Uani 1 d . . .
O12A O -0.0678(9) -0.1684(7) -0.1943(12) 0.064(5) Uani 1 d . . .
O12B O -0.0791(8) -0.1037(7) -0.1232(13) 0.066(5) Uani 1 d . . .
O12C O -0.1202(8) -0.1323(6) -0.3039(13) 0.062(5) Uani 1 d . . .
N13A N -0.1339(11) -0.1990(9) 0.082(2) 0.079(8) Uani 1 d . . .
O13A O -0.0777(9) -0.1891(8) 0.1509(14) 0.097(8) Uani 1 d . . .
O13B O -0.1393(8) -0.1811(7) -0.0077(15) 0.079(6) Uani 1 d . . .
O13C O -0.1827(10) -0.2241(9) 0.0976(19) 0.120(10) Uani 1 d . . .
N14A N 0.0126(15) -0.2362(9) -0.014(2) 0.080(8) Uani 1 d . . .
O14A O 0.0513(10) -0.2036(7) 0.060(2) 0.102(8) Uani 1 d . . .
O14B O -0.0394(10) -0.2275(8) -0.0585(18) 0.094(7) Uani 1 d . . .
O14C O 0.0274(15) -0.2720(9) -0.030(3) 0.174(15) Uani 1 d . . .
N15A N 0.3296(9) -0.0476(7) 0.2041(17) 0.041(5) Uani 1 d . . .
O15A O 0.2862(7) -0.0588(5) 0.2591(11) 0.043(4) Uani 1 d . . .
O15B O 0.3566(9) -0.0762(7) 0.1738(15) 0.070(5) Uani 1 d . . .
O15C O 0.3420(8) -0.0090(7) 0.1860(15) 0.066(5) Uani 1 d . . .
N16A N 0.3758(13) -0.1890(10) 0.139(2) 0.083(8) Uani 1 d . . .
O16A O 0.3193(11) -0.1917(8) 0.0781(14) 0.095(8) Uani 1 d . . .
O16B O 0.3889(8) -0.1638(7) 0.2359(15) 0.071(5) Uani 1 d . . .
O16C O 0.4181(12) -0.2044(11) 0.1104(17) 0.133(12) Uani 1 d . . .
N17A O 0.3551(13) 0.0626(10) 0.434(2) 0.114(9) Uani 1 d . . .
O17A O 0.3131(8) 0.0276(7) 0.4341(14) 0.064(5) Uani 1 d . . .
O17B O 0.3484(8) 0.0788(7) 0.3394(15) 0.068(5) Uani 1 d . . .
O17C O 0.4053(9) 0.0794(7) 0.5095(16) 0.082(6) Uani 1 d . . .
N18A N 0.2680(12) 0.0985(10) 0.1114(19) 0.068(6) Uani 1 d . . .
O18A O 0.2416(9) 0.1027(7) 0.1941(13) 0.069(5) Uani 1 d . . .
O18B O 0.2785(9) 0.0576(7) 0.0903(16) 0.071(6) Uani 1 d . . .
O18C O 0.2826(12) 0.1296(8) 0.0659(19) 0.102(8) Uani 1 d . . .
C30 C 0.0553(11) -0.1010(10) 0.4445(18) 0.050(7) Uani 1 d . . .
C31 C 0.0847(14) -0.1373(10) 0.4507(18) 0.059(7) Uani 1 d . . .
C32 C 0.1556(14) -0.1157(18) 0.505(2) 0.103(16) Uani 1 d . . .
C33 C 0.1661(14) -0.0685(13) 0.524(2) 0.075(10) Uani 1 d . . .
C34 C 0.1060(12) -0.0592(10) 0.4891(16) 0.054(7) Uani 1 d . . .
C35 C -0.0193(12) -0.1044(15) 0.399(2) 0.110(14) Uani 1 d . . .
C36 C 0.0466(19) -0.1933(11) 0.412(3) 0.105(13) Uani 1 d . . .
C37 C 0.1982(19) -0.1554(16) 0.524(3) 0.133(17) Uani 1 d . . .
C38 C 0.2337(12) -0.0382(13) 0.577(2) 0.097(13) Uani 1 d . . .
C39 C 0.1016(16) -0.0131(11) 0.499(2) 0.081(9) Uani 1 d . . .
C40 C 0.1776(11) -0.0520(10) -0.1769(17) 0.051(7) Uani 1 d . . .
C41 C 0.1254(12) -0.0896(9) -0.2180(16) 0.045(6) Uani 1 d . . .
C42 C 0.1494(14) -0.1312(11) -0.2134(16) 0.063(8) Uani 1 d . . .
C43 C 0.2196(12) -0.1153(11) -0.1659(18) 0.055(7) Uani 1 d . . .
C44 C 0.2362(12) -0.0681(12) -0.1434(18) 0.066(9) Uani 1 d . . .
C45 C 0.1782(14) -0.0037(9) -0.165(3) 0.066(8) Uani 1 d . . .
C46 C 0.0527(11) -0.0889(10) -0.261(2) 0.061(8) Uani 1 d . . .
C47 C 0.1074(19) -0.1829(15) -0.251(3) 0.112(13) Uani 1 d . . .
C48 C 0.2656(12) -0.1477(11) -0.149(2) 0.072(9) Uani 1 d . . .
C49 C 0.3062(12) -0.0379(15) -0.092(2) 0.114(15) Uani 1 d . . .
O5WA O 0.3411(9) -0.1179(7) 0.4163(14) 0.078(6) Uani 1 d . . .
O5WB O 0.2805(9) -0.2167(6) 0.3120(17) 0.073(6) Uani 1 d . . .
O5WC O 0.1779(9) -0.2155(7) 0.1224(17) 0.085(6) Uani 1 d . . .
O6WA O 0.2020(9) 0.0702(6) 0.3771(13) 0.068(5) Uani 1 d . . .
O6WB O 0.1223(7) 0.0235(6) 0.1377(13) 0.055(5) Uani 1 d . . .
O11T O 0.2329(12) 0.0893(9) 0.6061(16) 0.117(9) Uani 1 d . . .
C11T C 0.2981(16) 0.1016(14) 0.681(3) 0.111(13) Uani 1 d . . .
C12T C 0.279(3) 0.1190(13) 0.791(2) 0.15(2) Uani 1 d . . .
C13T C 0.222(6) 0.132(4) 0.762(7) 0.39(8) Uani 1 d . . .
C14T C 0.192(3) 0.1170(17) 0.640(5) 0.16(2) Uani 1 d . . .
O21T O 0.4785(11) 0.1239(9) 0.1288(19) 0.120(9) Uani 1 d . . .
C21T C 0.5406(18) 0.1305(16) 0.092(3) 0.142(19) Uani 1 d . . .
C22T C 0.524(2) 0.094(2) -0.006(5) 0.22(3) Uani 1 d . . .
C23T C 0.448(3) 0.074(2) -0.045(4) 0.21(3) Uani 1 d . . .
C24T C 0.422(2) 0.091(2) 0.040(3) 0.17(2) Uani 1 d . . .

loop_
_atom_site_aniso_label
_atom_site_aniso_U_11
_atom_site_aniso_U_22
_atom_site_aniso_U_33
_atom_site_aniso_U_23
_atom_site_aniso_U_13
_atom_site_aniso_U_12
Ce1 0.0318(7) 0.0626(10) 0.0352(7) 0.0107(7) 0.0064(6) 0.0118(7)
Ce2 0.0362(7) 0.0659(11) 0.0345(7) 0.0163(7) 0.0081(6) 0.0172(7)
Ce3 0.0568(9) 0.0563(11) 0.0436(8) 0.0136(7) 0.0107(7) 0.0040(8)
Mo1 0.0490(12) 0.0630(16) 0.0262(10) 0.0163(10) 0.0128(9) 0.0134(11)
Mo2 0.0460(12) 0.0576(15) 0.0249(9) 0.0100(9) 0.0093(9) 0.0090(11)
O11 0.038(9) 0.085(13) 0.038(8) 0.030(8) 0.013(7) 0.007(9)
O12 0.054(10) 0.053(11) 0.037(8) 0.015(7) 0.021(7) 0.024(8)
O13 0.080(13) 0.055(12) 0.037(9) -0.002(8) 0.010(9) 0.009(10)
O21 0.039(9) 0.100(14) 0.020(7) -0.003(8) 0.002(6) 0.016(9)
O22 0.050(10) 0.063(12) 0.028(8) -0.006(8) -0.006(7) -0.002(9)
O23 0.083(13) 0.060(12) 0.032(8) 0.006(8) 0.002(8) 0.014(10)
N1A 0.028(11) 0.060(15) 0.046(12) 0.017(11) -0.006(9) 0.001(10)
O1A 0.033(9) 0.072(12) 0.050(9) 0.025(9) 0.006(7) 0.026(8)
O1B 0.025(9) 0.112(15) 0.049(10) 0.031(10) 0.001(7) 0.028(9)
O1C 0.052(11) 0.085(14) 0.052(10) 0.029(10) 0.006(8) 0.027(10)
N2A 0.062(17) 0.053(19) 0.14(2) 0.011(17) 0.045(17) 0.015(15)
O2A 0.045(11) 0.080(14) 0.062(11) 0.014(10) 0.005(9) 0.006(10)
O2B 0.053(12) 0.088(17) 0.112(17) 0.027(14) 0.020(11) 0.011(12)
O2C 0.17(3) 0.060(16) 0.20(3) -0.004(17) 0.10(2) 0.066(18)
N3A 0.071(19) 0.17(3) 0.059(17) 0.023(18) 0.029(15) 0.06(2)
O3A 0.048(11) 0.130(19) 0.079(14) 0.043(13) 0.033(10) 0.034(12)
O3B 0.093(17) 0.16(2) 0.091(17) 0.043(16) 0.028(14) 0.083(17)
O3C 0.093(17) 0.23(3) 0.092(17) 0.053(18) 0.045(14) 0.11(2)
N4A 0.058(15) 0.070(19) 0.063(15) 0.002(14) -0.006(12) 0.024(14)
O4A 0.033(9) 0.108(16) 0.072(12) 0.039(11) 0.008(9) 0.016(10)
O4B 0.096(16) 0.044(13) 0.088(15) 0.004(11) -0.050(12) 0.013(12)
O4C 0.063(15) 0.15(2) 0.15(2) 0.027(19) -0.057(15) -0.036(15)
N5A 0.067(18) 0.07(2) 0.14(3) 0.01(2) -0.017(19) -0.015(15)
O5A 0.13(2) 0.074(16) 0.071(14) 0.012(12) -0.025(13) -0.028(15)
O5B 0.117(19) 0.104(18) 0.067(14) 0.036(13) 0.033(13) 0.007(14)
O5C 0.23(4) 0.21(4) 0.075(18) -0.01(2) -0.07(2) -0.09(3)
N6A 0.18(4) 0.05(2) 0.13(3) 0.01(2) -0.03(3) 0.05(3)
O6A 0.098(17) 0.12(2) 0.078(15) 0.001(14) 0.052(13) -0.031(16)
O6B 0.056(13) 0.13(2) 0.068(13) 0.007(12) 0.024(10) 0.030(13)
O6C 0.36(5) 0.11(2) 0.27(4) 0.15(3) 0.19(4) 0.06(3)
C10 0.067(19) 0.13(3) 0.008(11) 0.009(14) 0.002(11) -0.01(2)
C11 0.074(18) 0.06(2) 0.015(10) 0.018(11) 0.005(11) 0.021(15)
C12 0.13(3) 0.033(17) 0.009(10) -0.004(11) -0.003(13) -0.019(18)
C13 0.09(2) 0.049(19) 0.033(13) 0.007(13) 0.023(14) -0.017(17)
C14 0.11(3) 0.09(3) 0.022(13) 0.003(14) 0.038(15) 0.03(2)
C15 0.06(2) 0.20(4) 0.07(2) 0.03(2) 0.032(17) 0.02(2)
C16 0.20(4) 0.10(3) 0.07(2) 0.05(2) 0.03(2) 0.06(3)
C17 0.06(2) 0.23(5) 0.07(2) 0.07(3) -0.011(17) 0.00(2)
C18 0.11(3) 0.16(4) 0.06(2) 0.02(2) 0.03(2) -0.01(3)
C19 0.11(3) 0.19(4) 0.07(2) 0.01(2) 0.04(2) 0.08(3)
C20 0.079(19) 0.06(2) 0.013(10) 0.027(11) 0.008(11) -0.002(16)
C21 0.054(17) 0.08(2) 0.046(14) 0.009(14) 0.036(13) 0.004(16)
C22 0.11(2) 0.10(3) 0.016(11) 0.019(13) 0.031(14) 0.05(2)
C23 0.09(2) 0.12(3) 0.010(11) 0.007(14) 0.019(13) -0.02(2)
C24 0.12(3) 0.08(2) 0.027(13) -0.006(14) 0.018(15) 0.03(2)
C25 0.21(4) 0.07(2) 0.052(17) 0.049(16) 0.06(2) 0.07(2)
C26 0.22(5) 0.11(3) 0.08(3) -0.03(2) 0.04(3) -0.05(3)
C27 0.045(19) 0.22(5) 0.08(2) 0.01(3) -0.005(17) 0.02(2)
C28 0.23(5) 0.24(5) 0.11(3) 0.11(3) 0.12(3) 0.19(4)
C29 0.057(17) 0.12(3) 0.045(15) 0.033(16) 0.021(13) -0.021(17)
O1WA 0.036(9) 0.061(12) 0.089(13) 0.015(10) 0.029(9) 0.004(8)
O1WB 0.057(11) 0.075(13) 0.051(10) 0.003(9) -0.008(8) 0.031(10)
O1WC 0.069(13) 0.078(14) 0.074(13) 0.025(11) -0.014(10) 0.024(11)
O2WA 0.047(10) 0.078(13) 0.042(9) 0.016(9) 0.003(8) 0.009(9)
O2WB 0.051(10) 0.093(14) 0.046(10) 0.007(9) 0.007(8) 0.015(10)
O3WA 0.054(12) 0.072(14) 0.117(17) 0.015(12) -0.002(11) 0.018(10)
O3WB 0.054(12) 0.075(15) 0.123(18) 0.023(13) 0.009(12) 0.000(11)
Ce4 0.0258(7) 0.0698(11) 0.0332(7) 0.0129(7) 0.0006(5) 0.0095(7)
Ce5 0.0338(7) 0.0662(11) 0.0366(7) 0.0144(7) 0.0039(6) 0.0196(7)
Ce6 0.0350(7) 0.0553(10) 0.0349(7) 0.0101(6) 0.0084(6) 0.0106(7)
Mo3 0.0298(10) 0.0686(16) 0.0258(9) 0.0163(10) 0.0070(8) 0.0124(10)
Mo4 0.0318(10) 0.0654(15) 0.0237(9) 0.0119(9) 0.0080(8) 0.0144(10)
O34 0.046(10) 0.101(14) 0.020(7) 0.013(8) 0.002(7) 0.012(9)
O35 0.045(9) 0.084(13) 0.030(8) 0.012(8) 0.012(7) 0.023(9)
O36 0.032(8) 0.084(13) 0.042(9) 0.019(9) 0.006(7) 0.020(8)
O44 0.031(8) 0.104(14) 0.021(7) 0.015(8) 0.004(6) 0.014(9)
O45 0.069(11) 0.092(14) 0.026(8) 0.017(8) -0.002(8) 0.049(10)
O46 0.052(10) 0.074(13) 0.033(8) 0.018(8) 0.012(7) 0.018(9)
N11A 0.12(3) 0.040(18) 0.10(2) -0.067(18) -0.08(2) 0.03(2)
O11A 0.062(12) 0.067(14) 0.068(12) -0.009(11) 0.009(10) 0.028(11)
O11B 0.072(14) 0.14(2) 0.060(12) 0.030(13) 0.027(11) 0.077(15)
O11C 0.067(16) 0.15(3) 0.16(3) 0.04(2) 0.034(17) 0.025(17)
N12A 0.059(14) 0.084(18) 0.052(14) 0.054(14) 0.019(11) 0.036(13)
O12A 0.073(12) 0.083(14) 0.031(9) 0.007(9) -0.006(8) 0.031(11)
O12B 0.063(12) 0.106(16) 0.027(9) 0.005(10) -0.006(8) 0.038(11)
O12C 0.066(11) 0.085(14) 0.040(9) 0.022(9) 0.002(8) 0.038(10)
N13A 0.045(15) 0.11(2) 0.072(17) 0.005(16) 0.022(13) 0.002(15)
O13A 0.042(11) 0.18(2) 0.047(11) 0.038(13) -0.004(9) -0.012(13)
O13B 0.033(10) 0.131(19) 0.066(12) 0.051(12) -0.007(9) 0.006(10)
O13C 0.055(13) 0.19(3) 0.106(17) 0.053(17) 0.038(12) -0.025(15)
N14A 0.12(2) 0.050(18) 0.079(18) 0.023(15) 0.016(17) 0.040(18)
O14A 0.062(13) 0.070(16) 0.13(2) -0.017(14) -0.028(13) 0.010(12)
O14B 0.078(15) 0.107(18) 0.092(15) 0.038(13) -0.016(12) 0.038(14)
O14C 0.15(3) 0.045(17) 0.28(4) 0.01(2) -0.02(3) 0.028(17)
N15A 0.028(10) 0.030(13) 0.066(13) 0.009(11) 0.013(9) 0.011(10)
O15A 0.030(8) 0.065(11) 0.035(8) 0.009(8) 0.008(7) 0.019(8)
O15B 0.054(11) 0.087(15) 0.081(13) 0.027(11) 0.022(10) 0.033(11)
O15C 0.033(10) 0.080(15) 0.085(13) 0.010(11) 0.013(9) 0.022(10)
N16A 0.084(19) 0.12(2) 0.056(16) 0.002(15) 0.013(14) 0.060(18)
O16A 0.109(17) 0.16(2) 0.036(10) 0.010(12) 0.011(11) 0.095(17)
O16B 0.051(11) 0.101(16) 0.057(12) 0.011(11) -0.006(9) 0.036(11)
O16C 0.120(19) 0.28(3) 0.070(14) 0.053(18) 0.055(14) 0.16(2)
N17A 0.087(19) 0.12(2) 0.10(2) 0.008(18) -0.031(16) 0.041(17)
O17A 0.037(10) 0.075(14) 0.062(11) 0.028(10) -0.002(8) -0.013(10)
O17B 0.054(11) 0.092(15) 0.058(11) 0.014(11) 0.021(9) 0.008(10)
O17C 0.058(12) 0.077(15) 0.079(13) 0.009(11) -0.031(11) 0.001(10)
N18A 0.070(16) 0.08(2) 0.061(15) 0.022(15) 0.021(13) 0.023(15)
O18A 0.068(12) 0.113(17) 0.042(10) 0.024(10) 0.020(9) 0.043(12)
O18B 0.082(14) 0.071(14) 0.083(13) 0.047(11) 0.050(11) 0.019(12)
O18C 0.13(2) 0.103(19) 0.107(17) 0.057(15) 0.083(16) 0.021(15)
C30 0.039(14) 0.07(2) 0.040(13) 0.014(13) 0.021(11) 0.005(14)
C31 0.075(19) 0.07(2) 0.026(12) 0.017(13) 0.021(12) 0.005(16)
C32 0.06(2) 0.28(5) 0.031(14) 0.10(3) 0.044(14) 0.11(3)
C33 0.040(16) 0.14(3) 0.045(16) 0.04(2) 0.003(12) 0.008(19)
C34 0.051(16) 0.09(2) 0.017(11) -0.014(12) 0.012(10) 0.024(16)
C35 0.017(13) 0.25(4) 0.054(17) 0.01(2) 0.004(12) 0.031(19)
C36 0.14(3) 0.08(3) 0.07(2) -0.007(18) 0.04(2) -0.02(2)
C37 0.13(3) 0.26(5) 0.07(2) 0.09(3) 0.05(2) 0.13(4)
C38 0.023(13) 0.19(4) 0.042(15) 0.009(19) 0.004(11) -0.027(17)
C39 0.11(3) 0.08(2) 0.08(2) 0.016(17) 0.040(19) 0.05(2)
C40 0.032(13) 0.09(2) 0.029(12) 0.024(13) 0.005(10) 0.017(14)
C41 0.055(15) 0.072(19) 0.017(10) 0.025(11) 0.013(10) 0.018(15)
C42 0.08(2) 0.10(2) 0.003(9) -0.002(12) 0.020(11) 0.018(19)
C43 0.044(15) 0.11(3) 0.026(12) 0.022(14) 0.017(11) 0.040(17)
C44 0.045(16) 0.13(3) 0.026(12) 0.011(15) 0.031(11) -0.001(17)
C45 0.076(19) 0.035(17) 0.11(2) 0.030(15) 0.043(17) 0.026(15)
C46 0.033(13) 0.10(2) 0.053(15) 0.032(15) 0.013(11) 0.014(14)
C47 0.12(3) 0.16(4) 0.06(2) 0.03(2) 0.02(2) 0.02(3)
C48 0.040(15) 0.13(3) 0.068(17) 0.026(17) 0.020(13) 0.053(17)
C49 0.028(15) 0.24(4) 0.048(16) 0.01(2) 0.014(12) -0.01(2)
O5WA 0.064(12) 0.112(17) 0.046(10) 0.003(10) -0.012(9) 0.030(12)
O5WB 0.068(12) 0.048(12) 0.109(15) 0.036(11) 0.016(11) 0.020(10)
O5WC 0.051(11) 0.076(14) 0.101(15) 0.017(12) -0.020(10) 0.000(10)
O6WA 0.068(12) 0.093(15) 0.049(10) 0.009(10) 0.020(9) 0.031(11)
O6WB 0.024(8) 0.070(12) 0.071(11) 0.014(9) -0.002(7) 0.024(8)
O11T 0.096(17) 0.17(3) 0.043(11) -0.004(14) -0.024(11) 0.015(17)
C11T 0.07(2) 0.17(4) 0.09(3) 0.02(2) -0.003(19) 0.04(2)
C12T 0.30(6) 0.09(3) 0.025(15) -0.031(16) 0.06(3) -0.04(3)
C13T 0.63(18) 0.63(18) 0.25(9) 0.25(10) 0.28(11) 0.57(16)
C14T 0.16(4) 0.15(4) 0.18(5) -0.05(4) 0.08(4) 0.08(4)
O21T 0.086(16) 0.18(3) 0.094(17) -0.028(16) 0.059(14) 0.024(16)
C21T 0.09(3) 0.18(4) 0.13(3) -0.07(3) 0.06(3) 0.02(3)
C22T 0.10(4) 0.39(9) 0.15(5) -0.08(5) 0.04(3) 0.06(5)
C23T 0.14(5) 0.36(9) 0.09(3) -0.05(4) -0.01(3) 0.07(5)
C24T 0.09(3) 0.28(6) 0.08(3) -0.05(4) 0.01(2) 0.01(4)

loop_
_atom_type_symbol
_atom_type_description
_atom_type_scat_dispersion_real
_atom_type_scat_dispersion_imag
_atom_type_scat_source
Ce Ce -0.2486 2.6331 'International Tables Vol C Tables 4.2.6.8 and 6.1.1.4'
Mo Mo -1.6832 0.6857 'International Tables Vol C Tables 4.2.6.8 and 6.1.1.4'
O O 0.0106 0.0060 'International Tables Vol C Tables 4.2.6.8 and 6.1.1.4'
N N 0.0061 0.0033 'International Tables Vol C Tables 4.2.6.8 and 6.1.1.4'
C C 0.0033 0.0016 'International Tables Vol C Tables 4.2.6.8 and 6.1.1.4'
H H 0.0000 0.0000 'International Tables Vol C Tables 4.2.6.8 and 6.1.1.4'

loop_
_geom_angle_atom_site_label_1
_geom_angle_atom_site_label_2
_geom_angle_atom_site_label_3
_geom_angle
_geom_angle_site_symmetry_1
_geom_angle_site_symmetry_3
_geom_angle_publ_flag
O21 Ce1 O11 84.6(5) . . no
O21 Ce1 O1WA 103.6(5) . . no
O11 Ce1 O1WA 171.6(5) . . no
O21 Ce1 O1WB 143.3(5) . . no
O11 Ce1 O1WB 89.4(6) . . no
O1WA Ce1 O1WB 82.7(6) . . no
O21 Ce1 O1WC 145.3(6) . . no
O11 Ce1 O1WC 93.3(6) . . no
O1WA Ce1 O1WC 81.3(6) . . no
O1WB Ce1 O1WC 71.0(6) . . no
O21 Ce1 O2A 74.5(6) . . no
O11 Ce1 O2A 70.9(6) . . no
O1WA Ce1 O2A 113.1(6) . . no
O1WB Ce1 O2A 136.8(5) . . no
O1WC Ce1 O2A 72.2(6) . . no
O21 Ce1 O2B 73.8(6) . . no
O11 Ce1 O2B 118.3(6) . . no
O1WA Ce1 O2B 67.0(6) . . no
O1WB Ce1 O2B 138.7(6) . . no
O1WC Ce1 O2B 77.0(6) . . no
O2A Ce1 O2B 47.9(6) . . no
O21 Ce1 O1A 71.4(5) . . no
O11 Ce1 O1A 68.5(5) . . no
O1WA Ce1 O1A 111.6(5) . . no
O1WB Ce1 O1A 72.7(5) . . no
O1WC Ce1 O1A 139.4(6) . . no
O2A Ce1 O1A 128.4(5) . . no
O2B Ce1 O1A 143.6(6) . . no
O21 Ce1 O1B 76.9(5) . . no
O11 Ce1 O1B 115.9(5) . . no
O1WA Ce1 O1B 64.7(5) . . no
O1WB Ce1 O1B 73.3(5) . . no
O1WC Ce1 O1B 133.1(5) . . no
O2A Ce1 O1B 149.8(5) . . no
O2B Ce1 O1B 114.1(6) . . no
O1A Ce1 O1B 47.4(5) . . no
O12 Ce2 O22 85.3(5) . . no
O12 Ce2 O2WB 90.0(5) . . no
O22 Ce2 O2WB 140.2(5) . . no
O12 Ce2 O2WA 170.0(5) . . no
O22 Ce2 O2WA 91.6(5) . . no
O2WB Ce2 O2WA 86.4(5) . . no
O12 Ce2 O4A 71.5(5) . . no
O22 Ce2 O4A 71.4(5) . . no
O2WB Ce2 O4A 143.3(6) . . no
O2WA Ce2 O4A 116.5(5) . . no
O12 Ce2 O4B 119.8(6) . . no
O22 Ce2 O4B 74.7(6) . . no
O2WB Ce2 O4B 138.9(6) . . no
O2WA Ce2 O4B 68.2(6) . . no
O4A Ce2 O4B 48.3(6) . . no
O12 Ce2 O3B 121.1(6) . . no
O22 Ce2 O3B 139.8(6) . . no
O2WB Ce2 O3B 74.7(7) . . no
O2WA Ce2 O3B 66.8(7) . . no
O4A Ce2 O3B 87.9(7) . . no
O4B Ce2 O3B 65.9(7) . . no
O12 Ce2 O3A 74.8(6) . . no
O22 Ce2 O3A 142.5(6) . . no
O2WB Ce2 O3A 72.4(6) . . no
O2WA Ce2 O3A 112.8(6) . . no
O4A Ce2 O3A 72.3(6) . . no
O4B Ce2 O3A 87.9(7) . . no
O3B Ce2 O3A 46.3(7) . . no
O12 Ce2 O1A 65.5(5) . . no
O22 Ce2 O1A 68.4(5) . . no
O2WB Ce2 O1A 73.6(5) . . no
O2WA Ce2 O1A 104.5(5) . . no
O4A Ce2 O1A 122.2(5) . . no
O4B Ce2 O1A 142.3(6) . . no
O3B Ce2 O1A 147.6(7) . . no
O3A Ce2 O1A 126.8(5) . . no
O12 Ce2 O1C 110.3(5) . . no
O22 Ce2 O1C 75.4(5) . . no
O2WB Ce2 O1C 69.3(5) . . no
O2WA Ce2 O1C 59.7(5) . . no
O4A Ce2 O1C 146.5(5) . . no
O4B Ce2 O1C 117.9(7) . . no
O3B Ce2 O1C 115.8(7) . . no
O3A Ce2 O1C 141.2(6) . . no
O1A Ce2 O1C 45.0(4) . . no
O23 Ce3 O13 81.5(5) . . no
O23 Ce3 O3WB 83.3(6) . . no
O13 Ce3 O3WB 73.8(7) . . no
O23 Ce3 O3WA 85.2(6) . . no
O13 Ce3 O3WA 74.5(6) . . no
O3WB Ce3 O3WA 147.5(7) . . no
O23 Ce3 O6B 107.7(6) . . no
O13 Ce3 O6B 142.8(6) . . no
O3WB Ce3 O6B 71.7(7) . . no
O3WA Ce3 O6B 140.8(6) . . no
O23 Ce3 O5B 126.1(6) . . no
O13 Ce3 O5B 138.5(7) . . no
O3WB Ce3 O5B 132.7(7) . . no
O3WA Ce3 O5B 77.7(7) . . no
O6B Ce3 O5B 64.7(7) . . no
O23 Ce3 O5A 75.3(6) . . no
O13 Ce3 O5A 143.6(7) . . no
O3WB Ce3 O5A 129.4(8) . . no
O3WA Ce3 O5A 75.9(8) . . no
O6B Ce3 O5A 72.2(7) . . no
O5B Ce3 O5A 51.0(6) . . no
O23 Ce3 O6B 152.1(6) . 2_666 no
O13 Ce3 O6B 100.3(6) . 2_666 no
O3WB Ce3 O6B 70.8(6) . 2_666 no
O3WA Ce3 O6B 122.3(7) . 2_666 no
O6B Ce3 O6B 55.1(8) . 2_666 no
O5B Ce3 O6B 70.0(7) . 2_666 no
O5A Ce3 O6B 113.3(7) . 2_666 no
O23 Ce3 O6A 155.4(7) . . no
O13 Ce3 O6A 78.3(6) . . no
O3WB Ce3 O6A 104.3(8) . . no
O3WA Ce3 O6A 75.9(8) . . no
O6B Ce3 O6A 96.9(8) . . no
O5B Ce3 O6A 65.4(6) . . no
O5A Ce3 O6A 114.1(7) . . no
O6B Ce3 O6A 47.5(7) 2_666 . no
O13 Mo1 O11 106.3(8) . . no
O13 Mo1 O12 106.2(7) . . no
O11 Mo1 O12 105.6(7) . . no
O13 Mo1 C14 121.1(11) . . no
O11 Mo1 C14 126.5(10) . . no
O12 Mo1 C14 84.9(9) . . no
O13 Mo1 C13 141.4(8) . . no
O11 Mo1 C13 91.7(9) . . no
O12 Mo1 C13 101.1(9) . . no
C14 Mo1 C13 35.3(10) . . no
O13 Mo1 C12 116.3(8) . . no
O11 Mo1 C12 84.3(9) . . no
O12 Mo1 C12 131.7(9) . . no
C14 Mo1 C12 54.3(11) . . no
C13 Mo1 C12 30.6(9) . . no
O13 Mo1 C11 86.2(8) . . no
O11 Mo1 C11 107.7(8) . . no
O12 Mo1 C11 139.4(8) . . no
C14 Mo1 C11 56.6(10) . . no
C13 Mo1 C11 55.6(9) . . no
C12 Mo1 C11 33.7(8) . . no
O13 Mo1 C10 90.0(9) . . no
O11 Mo1 C10 138.6(8) . . no
O12 Mo1 C10 105.9(10) . . no
C14 Mo1 C10 33.4(9) . . no
C13 Mo1 C10 56.2(9) . . no
C12 Mo1 C10 54.6(10) . . no
C11 Mo1 C10 34.3(9) . . no
O22 Mo2 O21 104.4(7) . . no
O22 Mo2 O23 105.6(8) . . no
O21 Mo2 O23 106.0(8) . . no
O22 Mo2 C22 142.9(8) . . no
O21 Mo2 C22 92.7(9) . . no
O23 Mo2 C22 100.8(10) . . no
O22 Mo2 C24 88.8(9) . . no
O21 Mo2 C24 141.6(10) . . no
O23 Mo2 C24 104.8(10) . . no
C22 Mo2 C24 59.2(10) . . no
O22 Mo2 C21 112.3(9) . . no
O21 Mo2 C21 84.6(8) . . no
O23 Mo2 C21 136.6(9) . . no
C22 Mo2 C21 36.0(9) . . no
C24 Mo2 C21 57.2(10) . . no
O22 Mo2 C23 122.5(10) . . no
O21 Mo2 C23 127.5(10) . . no
O23 Mo2 C23 84.3(9) . . no
C22 Mo2 C23 35.4(9) . . no
C24 Mo2 C23 35.5(10) . . no
C21 Mo2 C23 58.0(9) . . no
O22 Mo2 C20 83.7(9) . . no
O21 Mo2 C20 110.7(8) . . no
O23 Mo2 C20 138.4(8) . . no
C22 Mo2 C20 59.3(9) . . no
C24 Mo2 C20 33.9(9) . . no
C21 Mo2 C20 34.5(8) . . no
C23 Mo2 C20 58.0(10) . . no
Mo1 O11 Ce1 154.7(8) . . no
Mo1 O12 Ce2 155.3(8) . . no
Mo1 O13 Ce3 163.9(9) . . no
Mo2 O21 Ce1 156.1(8) . . no
Mo2 O22 Ce2 159.1(8) . . no
Mo2 O23 Ce3 162.1(8) . . no
O1C N1A O1B 125(2) . . no
O1C N1A O1A 120.0(19) . . no
O1B N1A O1A 115.3(18) . . no
N1A O1A Ce1 98.2(12) . . no
N1A O1A Ce2 97.6(11) . . no
Ce1 O1A Ce2 150.4(7) . . no
N1A O1A Mo1 169.4(13) . . no
Ce1 O1A Mo1 80.5(4) . . no
Ce2 O1A Mo1 79.4(4) . . no
N1A O1B Ce1 98.1(13) . . no
N1A O1C Ce2 95.8(13) . . no
O2C N2A O2B 128(3) . . no
O2C N2A O2A 117(3) . . no
O2B N2A O2A 115(3) . . no
N2A O2A Ce1 99.2(16) . . no
N2A O2B Ce1 97.5(18) . . no
O3C N3A O3A 127(3) . . no
O3C N3A O3B 118(3) . . no
O3A N3A O3B 114(3) . . no
N3A O3A Ce2 99.5(16) . . no
N3A O3B Ce2 99.7(19) . . no
O4C N4A O4B 126(3) . . no
O4C N4A O4A 120(3) . . no
O4B N4A O4A 113(2) . . no
N4A O4A Ce2 99.4(16) . . no
N4A O4B Ce2 98.7(14) . . no
O5C N5A O5B 118(3) . . no
O5C N5A O5A 123(4) . . no
O5B N5A O5A 117(2) . . no
N5A O5A Ce3 94.5(18) . . no
N5A O5B Ce3 97.2(17) . . no
O6C N6A O6B 129(4) . 2_666 no
O6C N6A O6A 116(5) . . no
O6B N6A O6A 114(4) 2_666 . no
N6A O6A Ce3 96(3) . . no
N6A O6B Ce3 122(2) 2_666 . no
N6A O6B Ce3 101(2) 2_666 2_666 no
Ce3 O6B Ce3 124.9(8) . 2_666 no
C14 C10 C11 108(3) . . no
C14 C10 C15 131(4) . . no
C11 C10 C15 120(3) . . no
C14 C10 Mo1 70.4(14) . . no
C11 C10 Mo1 72.6(14) . . no
C15 C10 Mo1 116.6(16) . . no
C12 C11 C10 103(3) . . no
C12 C11 C16 127(3) . . no
C10 C11 C16 129(3) . . no
C12 C11 Mo1 72.9(13) . . no
C10 C11 Mo1 73.1(13) . . no
C16 C11 Mo1 118.8(16) . . no
C13 C12 C11 114(3) . . no
C13 C12 C17 119(3) . . no
C11 C12 C17 126(3) . . no
C13 C12 Mo1 73.8(16) . . no
C11 C12 Mo1 73.4(12) . . no
C17 C12 Mo1 117.9(19) . . no
C12 C13 C14 107(3) . . no
C12 C13 C18 132(3) . . no
C14 C13 C18 121(3) . . no
C12 C13 Mo1 75.6(15) . . no
C14 C13 Mo1 70.8(13) . . no
C18 C13 Mo1 116.2(17) . . no
C10 C14 C13 107(3) . . no
C10 C14 C19 124(3) . . no
C13 C14 C19 128(3) . . no
C10 C14 Mo1 76.1(15) . . no
C13 C14 Mo1 73.8(14) . . no
C19 C14 Mo1 122.8(18) . . no
C25 C20 C24 124(3) . . no
C25 C20 C21 128(3) . . no
C24 C20 C21 108(2) . . no
C25 C20 Mo2 123.0(16) . . no
C24 C20 Mo2 72.2(13) . . no
C21 C20 Mo2 72.0(12) . . no
C20 C21 C22 109(2) . . no
C20 C21 C29 124(3) . . no
C22 C21 C29 127(3) . . no
C20 C21 Mo2 73.5(11) . . no
C22 C21 Mo2 69.2(12) . . no
C29 C21 Mo2 119.1(15) . . no
C23 C22 C21 107(3) . . no
C23 C22 C28 132(4) . . no
C21 C22 C28 121(3) . . no
C23 C22 Mo2 75.4(15) . . no
C21 C22 Mo2 74.8(13) . . no
C28 C22 Mo2 119.3(16) . . no
C22 C23 C24 107(3) . . no
C22 C23 C26 116(4) . . no
C24 C23 C26 137(3) . . no
C22 C23 Mo2 69.2(13) . . no
C24 C23 Mo2 71.9(15) . . no
C26 C23 Mo2 122.1(18) . . no
C20 C24 C27 129(3) . . no
C20 C24 C23 109(3) . . no
C27 C24 C23 122(3) . . no
C20 C24 Mo2 73.9(13) . . no
C27 C24 Mo2 120(2) . . no
C23 C24 Mo2 72.6(14) . . no
O44 Ce4 O34 83.4(5) . . no
O44 Ce4 O11A 121.8(6) . . no
O34 Ce4 O11A 75.3(6) . . no
O44 Ce4 O11B 72.9(6) . . no
O34 Ce4 O11B 71.4(6) . . no
O11A Ce4 O11B 49.1(6) . . no
O44 Ce4 O14B 97.3(7) . . no
O34 Ce4 O14B 116.0(6) . . no
O11A Ce4 O14B 140.7(7) . . no
O11B Ce4 O14B 167.5(7) . . no
O44 Ce4 O13B 154.2(5) . . no
O34 Ce4 O13B 122.2(5) . . no
O11A Ce4 O13B 72.7(7) . . no
O11B Ce4 O13B 115.8(6) . . no
O14B Ce4 O13B 69.8(7) . . no
O44 Ce4 O13A 149.0(6) . . no
O34 Ce4 O13A 75.5(5) . . no
O11A Ce4 O13A 74.6(7) . . no
O11B Ce4 O13A 119.6(7) . . no
O14B Ce4 O13A 72.7(7) . . no
O13B Ce4 O13A 50.3(5) . . no
O44 Ce4 O14A 73.6(7) . . no
O34 Ce4 O14A 72.9(6) . . no
O11A Ce4 O14A 142.6(7) . . no
O11B Ce4 O14A 133.0(6) . . no
O14B Ce4 O14A 47.3(6) . . no
O13B Ce4 O14A 108.7(7) . . no
O13A Ce4 O14A 78.6(8) . . no
O44 Ce4 O12B 90.0(5) . . no
O34 Ce4 O12B 137.4(6) . . no
O11A Ce4 O12B 72.8(6) . . no
O11B Ce4 O12B 66.4(6) . . no
O14B Ce4 O12B 106.6(6) . . no
O13B Ce4 O12B 73.4(6) . . no
O13A Ce4 O12B 120.9(6) . . no
O14A Ce4 O12B 144.5(7) . . no
O44 Ce4 O12A 82.7(5) . . no
O34 Ce4 O12A 165.5(5) . . no
O11A Ce4 O12A 116.1(6) . . no
O11B Ce4 O12A 108.5(6) . . no
O14B Ce4 O12A 61.7(6) . . no
O13B Ce4 O12A 71.4(6) . . no
O13A Ce4 O12A 115.2(6) . . no
O14A Ce4 O12A 98.8(7) . . no
O12B Ce4 O12A 47.1(5) . . no
O35 Ce5 O45 84.1(5) . . no
O35 Ce5 O5WC 77.3(6) . . no
O45 Ce5 O5WC 72.0(6) . . no
O35 Ce5 O5WA 84.6(5) . . no
O45 Ce5 O5WA 146.5(6) . . no
O5WC Ce5 O5WA 135.1(7) . . no
O35 Ce5 O5WB 95.2(6) . . no
O45 Ce5 O5WB 140.0(6) . . no
O5WC Ce5 O5WB 68.9(6) . . no
O5WA Ce5 O5WB 72.4(6) . . no
O35 Ce5 O16A 153.0(6) . . no
O45 Ce5 O16A 81.9(5) . . no
O5WC Ce5 O16A 76.4(8) . . no
O5WA Ce5 O16A 119.0(6) . . no
O5WB Ce5 O16A 81.1(7) . . no
O35 Ce5 O16B 153.8(5) . . no
O45 Ce5 O16B 121.5(6) . . no
O5WC Ce5 O16B 113.6(6) . . no
O5WA Ce5 O16B 71.0(6) . . no
O5WB Ce5 O16B 69.2(6) . . no
O16A Ce5 O16B 48.3(6) . . no
O35 Ce5 O15A 70.7(5) . . no
O45 Ce5 O15A 73.4(5) . . no
O5WC Ce5 O15A 134.6(5) . . no
O5WA Ce5 O15A 73.1(5) . . no
O5WB Ce5 O15A 143.8(5) . . no
O16A Ce5 O15A 126.2(6) . . no
O16B Ce5 O15A 109.2(5) . . no
O35 Ce5 O15B 117.7(6) . . no
O45 Ce5 O15B 74.0(6) . . no
O5WC Ce5 O15B 141.0(6) . . no
O5WA Ce5 O15B 83.7(6) . . no
O5WB Ce5 O15B 137.3(5) . . no
O16A Ce5 O15B 80.3(7) . . no
O16B Ce5 O15B 69.7(6) . . no
O15A Ce5 O15B 47.4(5) . . no
O46 Ce6 O36 80.5(5) . . no
O46 Ce6 O6WB 71.3(5) . . no
O36 Ce6 O6WB 80.2(5) . . no
O46 Ce6 O6WA 144.9(5) . . no
O36 Ce6 O6WA 83.0(6) . . no
O6WB Ce6 O6WA 75.5(5) . . no
O46 Ce6 O18B 75.7(6) . . no
O36 Ce6 O18B 155.7(6) . . no
O6WB Ce6 O18B 87.4(6) . . no
O6WA Ce6 O18B 114.2(7) . . no
O46 Ce6 O17A 136.8(6) . . no
O36 Ce6 O17A 82.5(5) . . no
O6WB Ce6 O17A 143.1(6) . . no
O6WA Ce6 O17A 70.3(6) . . no
O18B Ce6 O17A 118.7(6) . . no
O46 Ce6 O17B 135.7(5) . . no
O36 Ce6 O17B 131.3(5) . . no
O6WB Ce6 O17B 134.6(6) . . no
O6WA Ce6 O17B 77.3(6) . . no
O18B Ce6 O17B 71.6(6) . . no
O17A Ce6 O17B 49.0(5) . . no
O46 Ce6 O18A 111.8(5) . . no
O36 Ce6 O18A 141.3(5) . . no
O6WB Ce6 O18A 70.5(5) . . no
O6WA Ce6 O18A 65.9(5) . . no
O18B Ce6 O18A 48.5(6) . . no
O17A Ce6 O18A 106.3(6) . . no
O17B Ce6 O18A 65.4(6) . . no
O46 Ce6 O15C 72.2(5) . . no
O36 Ce6 O15C 111.2(6) . . no
O6WB Ce6 O15C 139.1(5) . . no
O6WA Ce6 O15C 142.9(5) . . no
O18B Ce6 O15C 66.1(6) . . no
O17A Ce6 O15C 77.7(6) . . no
O17B Ce6 O15C 67.6(6) . . no
O18A Ce6 O15C 107.5(6) . . no
O46 Ce6 O15A 68.7(4) . . no
O36 Ce6 O15A 66.3(5) . . no
O6WB Ce6 O15A 130.9(5) . . no
O6WA Ce6 O15A 130.6(5) . . no
O18B Ce6 O15A 108.6(6) . . no
O17A Ce6 O15A 68.1(5) . . no
O17B Ce6 O15A 94.3(5) . . no
O18A Ce6 O15A 152.2(5) . . no
O15C Ce6 O15A 45.1(5) . . no
O36 Mo3 O35 107.0(7) . . no
O36 Mo3 O34 105.6(7) . . no
O35 Mo3 O34 106.3(7) . . no
O36 Mo3 C31 141.9(8) . . no
O35 Mo3 C31 99.4(9) . . no
O34 Mo3 C31 92.4(8) . . no
O36 Mo3 C32 119.2(13) . . no
O35 Mo3 C32 84.9(9) . . no
O34 Mo3 C32 128.3(11) . . no
C31 Mo3 C32 36.1(10) . . no
O36 Mo3 C30 114.7(8) . . no
O35 Mo3 C30 132.7(8) . . no
O34 Mo3 C30 83.5(7) . . no
C31 Mo3 C30 33.4(8) . . no
C32 Mo3 C30 56.1(8) . . no
O36 Mo3 C33 88.2(9) . . no
O35 Mo3 C33 106.0(10) . . no
O34 Mo3 C33 139.1(8) . . no
C31 Mo3 C33 57.9(9) . . no
C32 Mo3 C33 33.3(11) . . no
C30 Mo3 C33 56.1(8) . . no
O36 Mo3 C34 86.0(9) . . no
O35 Mo3 C34 137.3(7) . . no
O34 Mo3 C34 108.9(8) . . no
C31 Mo3 C34 56.2(10) . . no
C32 Mo3 C34 54.3(11) . . no
C30 Mo3 C34 33.9(8) . . no
C33 Mo3 C34 32.4(9) . . no
O46 Mo4 O45 106.0(7) . . no
O46 Mo4 O44 106.1(7) . . no
O45 Mo4 O44 106.2(8) . . no
O46 Mo4 C43 122.9(9) . . no
O45 Mo4 C43 83.3(8) . . no
O44 Mo4 C43 125.5(8) . . no
O46 Mo4 C42 141.7(9) . . no
O45 Mo4 C42 101.0(9) . . no
O44 Mo4 C42 91.6(8) . . no
C43 Mo4 C42 34.9(8) . . no
O46 Mo4 C44 91.2(9) . . no
O45 Mo4 C44 102.2(10) . . no
O44 Mo4 C44 140.8(7) . . no
C43 Mo4 C44 33.3(9) . . no
C42 Mo4 C44 56.5(9) . . no
O46 Mo4 C41 111.2(8) . . no
O45 Mo4 C41 136.1(8) . . no
O44 Mo4 C41 85.2(7) . . no
C43 Mo4 C41 57.3(8) . . no
C42 Mo4 C41 35.4(8) . . no
C44 Mo4 C41 55.5(8) . . no
O46 Mo4 C40 85.2(8) . . no
O45 Mo4 C40 136.2(8) . . no
O44 Mo4 C40 111.0(7) . . no
C43 Mo4 C40 56.5(9) . . no
C42 Mo4 C40 56.5(10) . . no
C44 Mo4 C40 34.3(8) . . no
C41 Mo4 C40 32.2(7) . . no
Mo3 O34 Ce4 159.1(8) . . no
Mo3 O35 Ce5 153.8(9) . . no
Mo3 O36 Ce6 158.2(8) . . no
Mo4 O44 Ce4 162.9(7) . . no
Mo4 O45 Ce5 152.3(9) . . no
Mo4 O46 Ce6 158.9(8) . . no
O11C N11A O11B 129(4) . . no
O11C N11A O11A 113(4) . . no
O11B N11A O11A 117(2) . . no
N11A O11A Ce4 94.0(19) . . no
N11A O11B Ce4 98(2) . . no
O12C N12A O12A 118(2) . . no
O12C N12A O12B 125(2) . . no
O12A N12A O12B 116.9(19) . . no
N12A O12A Ce4 96.4(13) . . no
N12A O12B Ce4 99.6(13) . . no
O13C N13A O13A 122(3) . . no
O13C N13A O13B 120(2) . . no
O13A N13A O13B 118(2) . . no
N13A O13A Ce4 95.6(15) . . no
N13A O13B Ce4 96.1(13) . . no
O14C N14A O14B 127(3) . . no
O14C N14A O14A 119(3) . . no
O14B N14A O14A 113(3) . . no
N14A O14A Ce4 98.1(16) . . no
N14A O14B Ce4 100.8(18) . . no
O15C N15A O15B 123(2) . . no
O15C N15A O15A 119(2) . . no
O15B N15A O15A 118(2) . . no
N15A O15A Ce5 97.8(13) . . no
N15A O15A Ce6 95.1(12) . . no
Ce5 O15A Ce6 150.5(6) . . no
N15A O15B Ce5 95.2(14) . . no
N15A O15C Ce6 99.0(13) . . no
O16C N16A O16A 126(3) . . no
O16C N16A O16B 120(3) . . no
O16A N16A O16B 114(2) . . no
N16A O16A Ce5 100.2(15) . . no
N16A O16B Ce5 97.4(14) . . no
O17C N17A O17A 124(3) . . no
O17C N17A O17B 119(3) . . no
O17A N17A O17B 117(2) . . no
N17A O17A Ce6 99.6(15) . . no
N17A O17B Ce6 94.5(15) . . no
O18C N18A O18A 121(3) . . no
O18C N18A O18B 127(2) . . no
O18A N18A O18B 112(2) . . no
N18A O18A Ce6 97.3(16) . . no
N18A O18B Ce6 102.3(15) . . no
C31 C30 C34 108(2) . . no
C31 C30 C35 127(3) . . no
C34 C30 C35 125(3) . . no
C31 C30 Mo3 70.9(13) . . no
C34 C30 Mo3 73.6(12) . . no
C35 C30 Mo3 121.8(16) . . no
C30 C31 C32 105(3) . . no
C30 C31 C36 127(3) . . no
C32 C31 C36 128(3) . . no
C30 C31 Mo3 75.7(14) . . no
C32 C31 Mo3 72.3(13) . . no
C36 C31 Mo3 119.7(15) . . no
C33 C32 C31 109(3) . . no
C33 C32 C37 140(3) . . no
C31 C32 C37 111(4) . . no
C33 C32 Mo3 75.1(16) . . no
C31 C32 Mo3 71.6(12) . . no
C37 C32 Mo3 117.4(18) . . no
C34 C33 C32 107(3) . . no
C34 C33 C38 132(4) . . no
C32 C33 C38 120(3) . . no
C34 C33 Mo3 74.7(14) . . no
C32 C33 Mo3 71.6(16) . . no
C38 C33 Mo3 120.5(18) . . no
C33 C34 C39 120(3) . . no
C33 C34 C30 110(3) . . no
C39 C34 C30 130(3) . . no
C33 C34 Mo3 72.9(16) . . no
C39 C34 Mo3 120.6(18) . . no
C30 C34 Mo3 72.4(12) . . no
C41 C40 C44 108(2) . . no
C41 C40 C45 129(2) . . no
C44 C40 C45 123(2) . . no
C41 C40 Mo4 72.5(13) . . no
C44 C40 Mo4 70.8(12) . . no
C45 C40 Mo4 121.6(17) . . no
C40 C41 C42 109(2) . . no
C40 C41 C46 126(2) . . no
C42 C41 C46 125(2) . . no
C40 C41 Mo4 75.3(12) . . no
C42 C41 Mo4 70.8(11) . . no
C46 C41 Mo4 119.7(14) . . no
C43 C42 C41 106(3) . . no
C43 C42 C47 127(3) . . no
C41 C42 C47 128(3) . . no
C43 C42 Mo4 72.3(12) . . no
C41 C42 Mo4 73.8(12) . . no
C47 C42 Mo4 118.2(17) . . no
C44 C43 C42 108(2) . . no
C44 C43 C48 128(3) . . no
C42 C43 C48 123(3) . . no
C44 C43 Mo4 74.4(13) . . no
C42 C43 Mo4 72.9(12) . . no
C48 C43 Mo4 119.9(15) . . no
C43 C44 C40 110(2) . . no
C43 C44 C49 125(3) . . no
C40 C44 C49 126(3) . . no
C43 C44 Mo4 72.3(13) . . no
C40 C44 Mo4 75.0(12) . . no
C49 C44 Mo4 119.9(16) . . no
C11T O11T C14T 112(3) . . no
O11T C11T C12T 98(3) . . no
C13T C12T C11T 109(4) . . no
C12T C13T C14T 110(5) . . no
O11T C14T C13T 103(4) . . no
C21T O21T C24T 111(2) . . no
O21T C21T C22T 103(3) . . no
C21T C22T C23T 110(4) . . no
C24T C23T C22T 107(4) . . no
C23T C24T O21T 108(4) . . no

loop_
_geom_bond_atom_site_label_1
_geom_bond_atom_site_label_2
_geom_bond_distance
_geom_bond_site_symmetry_2
_geom_bond_publ_flag
Ce1 O21 2.371(13) . yes
Ce1 O11 2.382(14) . yes
Ce1 O1WA 2.500(15) . no
Ce1 O1WB 2.503(16) . no
Ce1 O1WC 2.533(16) . no
Ce1 O2A 2.559(19) . no
Ce1 O2B 2.62(2) . no
Ce1 O1A 2.671(14) . no
Ce1 O1B 2.687(17) . no
Ce1 Mo2 4.055(3) . yes
Ce2 O12 2.364(14) . yes
Ce2 O22 2.444(16) . yes
Ce2 O2WB 2.494(17) . no
Ce2 O2WA 2.564(16) . no
Ce2 O4A 2.587(18) . no
Ce2 O4B 2.600(16) . no
Ce2 O3B 2.66(2) . no
Ce2 O3A 2.664(17) . no
Ce2 O1A 2.779(13) . no
Ce2 O1C 2.859(17) . no
Ce3 O23 2.384(17) . yes
Ce3 O13 2.412(15) . yes
Ce3 O3WB 2.472(18) . no
Ce3 O3WA 2.480(18) . no
Ce3 O6B 2.57(2) . no
Ce3 O5B 2.56(2) . no
Ce3 O5A 2.605(19) . no
Ce3 O6B 2.65(2) 2_666 no
Ce3 O6A 2.722(19) . no
Mo1 O13 1.745(16) . yes
Mo1 O11 1.771(14) . yes
Mo1 O12 1.799(14) . yes
Mo1 C14 2.36(2) . no
Mo1 C13 2.40(2) . no
Mo1 C12 2.42(2) . no
Mo1 C11 2.43(2) . no
Mo1 C10 2.43(2) . no
Mo2 O22 1.721(17) . yes
Mo2 O21 1.772(14) . yes
Mo2 O23 1.773(17) . yes
Mo2 C22 2.37(2) . no
Mo2 C24 2.44(3) . no
Mo2 C21 2.44(2) . no
Mo2 C23 2.45(2) . no
Mo2 C20 2.463(19) . no
N1A O1C 1.21(2) . no
N1A O1B 1.26(2) . no
N1A O1A 1.29(2) . no
N2A O2C 1.18(3) . no
N2A O2B 1.22(3) . no
N2A O2A 1.27(3) . no
N3A O3C 1.18(3) . no
N3A O3A 1.24(3) . no
N3A O3B 1.25(3) . no
N4A O4C 1.20(3) . no
N4A O4B 1.27(3) . no
N4A O4A 1.27(2) . no
N5A O5C 1.25(3) . no
N5A O5B 1.29(3) . no
N5A O5A 1.32(3) . no
N6A O6C 1.18(4) . no
N6A O6B 1.27(5) 2_666 no
N6A O6A 1.31(3) . no
O6B N6A 1.27(5) 2_666 no
C10 C14 1.38(4) . no
C10 C11 1.43(4) . no
C10 C15 1.50(4) . no
C11 C12 1.40(3) . no
C11 C16 1.54(4) . no
C12 C13 1.27(4) . no
C12 C17 1.52(4) . no
C13 C14 1.45(4) . no
C13 C18 1.54(4) . no
C14 C19 1.57(4) . no
C20 C25 1.40(4) . no
C20 C24 1.43(4) . no
C20 C21 1.46(4) . no
C21 C22 1.49(4) . no
C21 C29 1.56(3) . no
C22 C23 1.47(4) . no
C22 C28 1.57(4) . no
C23 C24 1.49(4) . no
C23 C26 1.61(5) . no
C24 C27 1.46(4) . no
Ce4 O44 2.371(14) . yes
Ce4 O34 2.404(13) . yes
Ce4 O11A 2.523(17) . no
Ce4 O11B 2.51(3) . no
Ce4 O14B 2.57(2) . no
Ce4 O13B 2.563(16) . no
Ce4 O13A 2.596(18) . no
Ce4 O14A 2.60(2) . no
Ce4 O12B 2.634(16) . no
Ce4 O12A 2.693(14) . no
Ce5 O35 2.395(14) . yes
Ce5 O45 2.419(13) . yes
Ce5 O5WC 2.499(17) . no
Ce5 O5WA 2.498(16) . no
Ce5 O5WB 2.552(16) . no
Ce5 O16A 2.576(18) . no
Ce5 O16B 2.618(16) . no
Ce5 O15A 2.611(16) . no
Ce5 O15B 2.707(19) . no
Ce5 Mo3 4.041(3) . yes
Ce6 O46 2.464(15) . yes
Ce6 O36 2.467(16) . yes
Ce6 O6WB 2.488(13) . no
Ce6 O6WA 2.512(17) . no
Ce6 O18B 2.548(15) . no
Ce6 O17A 2.598(16) . no
Ce6 O17B 2.654(17) . no
Ce6 O18A 2.668(19) . no
Ce6 O15C 2.777(16) . no
Ce6 O15A 2.816(15) . no
Mo3 O36 1.734(16) . yes
Mo3 O35 1.751(15) . yes
Mo3 O34 1.749(14) . yes
Mo3 C31 2.38(2) . no
Mo3 C32 2.39(2) . no
Mo3 C30 2.44(2) . no
Mo3 C33 2.44(3) . no
Mo3 C34 2.46(2) . no
Mo4 O46 1.728(16) . yes
Mo4 O45 1.766(14) . yes
Mo4 O44 1.771(14) . yes
Mo4 C43 2.39(2) . no
Mo4 C42 2.39(2) . no
Mo4 C44 2.41(2) . no
Mo4 C41 2.434(18) . no
Mo4 C40 2.47(2) . no
N11A O11C 1.15(3) . no
N11A O11B 1.16(4) . no
N11A O11A 1.29(4) . no
N12A O12C 1.24(2) . no
N12A O12A 1.25(2) . no
N12A O12B 1.25(3) . no
N13A O13C 1.22(3) . no
N13A O13A 1.26(3) . no
N13A O13B 1.30(3) . no
N14A O14C 1.20(3) . no
N14A O14B 1.23(3) . no
N14A O14A 1.25(3) . no
N15A O15C 1.21(2) . no
N15A O15B 1.21(2) . no
N15A O15A 1.29(2) . no
N16A O16C 1.20(3) . no
N16A O16A 1.26(3) . no
N16A O16B 1.28(3) . no
N17A O17C 1.22(2) . no
N17A O17A 1.23(3) . no
N17A O17B 1.32(3) . no
N18A O18C 1.18(3) . no
N18A O18A 1.28(3) . no
N18A O18B 1.31(3) . no
C30 C31 1.39(3) . no
C30 C34 1.43(3) . no
C30 C35 1.54(3) . no
C31 C32 1.48(4) . no
C31 C36 1.67(4) . no
C32 C33 1.38(5) . no
C32 C37 1.67(5) . no
C33 C34 1.37(4) . no
C33 C38 1.49(4) . no
C34 C39 1.42(4) . no
C40 C41 1.36(3) . no
C40 C44 1.44(3) . no
C40 C45 1.45(3) . no
C41 C42 1.47(3) . no
C41 C46 1.53(3) . no
C42 C43 1.43(3) . no
C42 C47 1.58(4) . no
C43 C44 1.37(4) . no
C43 C48 1.54(3) . no
C44 C49 1.52(4) . no
O11T C11T 1.43(3) . no
O11T C14T 1.43(4) . no
C11T C12T 1.57(5) . no
C12T C13T 1.36(8) . no
C13T C14T 1.48(9) . no
O21T C21T 1.48(4) . no
O21T C24T 1.51(4) . no
C21T C22T 1.46(6) . no
C22T C23T 1.55(6) . no
C23T C24T 1.40(6) . no
